data_7228862
loop_
_publ_author_name
'Takeda, Takashi'
'Suzuki, Yasutaka'
'Kawamata, Jun'
'Noro, Shin-ichiro'
'Nakamura, Takayoshi'
'Akutagawa, Tomoyuki'

_publ_section_title
;
 Emergent intramolecular hydrogen bonding effect to electronic structures
 of organic electron acceptors
;
_journal_name_full 'Phys. Chem. Chem. Phys.'
_journal_paper_doi 10.1039/C7CP04402J
_journal_year 2017
_chemical_formula_moiety 'C28 H22 N2 O6 S2'
_chemical_formula_sum 'C28 H22 N2 O6 S2'
_chemical_formula_weight 546.61
_space_group_crystal_system triclinic
_space_group_IT_number 2
_space_group_name_Hall '-P 1'
_space_group_name_H-M_alt 'P -1'
_symmetry_space_group_name_Hall '-P 1'
_symmetry_space_group_name_H-M 'P -1'
_atom_sites_solution_hydrogens geom
_atom_sites_solution_primary direct
_atom_sites_solution_secondary difmap
_audit_update_record
;
2017-05-15 deposited with the CCDC.
2017-08-07 downloaded from the CCDC.
;
_cell_angle_alpha 93.4739(9)
_cell_angle_beta 96.7310(10)
_cell_angle_gamma 103.8825(11)
_cell_formula_units_Z 2
_cell_length_a 8.13783(15)
_cell_length_b 11.6634(2)
_cell_length_c 13.4980(3)
_cell_measurement_reflns_used 5047
_cell_measurement_temperature 100
_cell_measurement_theta_max 68.19
_cell_measurement_theta_min 3.31
_cell_volume 1229.92(4)
_computing_cell_refinement 'RAPID AUTO'
_computing_data_collection 'RAPID AUTO (Rigaku, ????)'
_computing_data_reduction 'RAPID AUTO'
_computing_molecular_graphics 'CrystalStructure 4.1'
_computing_publication_material 'CrystalStructure 4.1 (Rigaku, 2014)'
_computing_structure_refinement 'SHELXL2013 (Sheldrick, 2008)'
_computing_structure_solution 'SIR2011 (Burla, et al., 2012)'
_diffrn_ambient_temperature 100
_diffrn_detector_area_resol_mean 10.000
_diffrn_measured_fraction_theta_full 0.982
_diffrn_measured_fraction_theta_max 0.980
_diffrn_measurement_device_type 'Rigaku R-AXIS RAPID'
_diffrn_measurement_method \w
_diffrn_radiation_type 'Cu K\a'
_diffrn_radiation_wavelength 1.54187
_diffrn_reflns_av_R_equivalents 0.0965
_diffrn_reflns_Laue_measured_fraction_full 0.982
_diffrn_reflns_Laue_measured_fraction_max 0.980
_diffrn_reflns_limit_h_max 9
_diffrn_reflns_limit_h_min -9
_diffrn_reflns_limit_k_max 14
_diffrn_reflns_limit_k_min -13
_diffrn_reflns_limit_l_max 15
_diffrn_reflns_limit_l_min -16
_diffrn_reflns_number 14160
_diffrn_reflns_point_group_measured_fraction_full 0.982
_diffrn_reflns_point_group_measured_fraction_max 0.980
_diffrn_reflns_theta_full 67.687
_diffrn_reflns_theta_max 68.184
_diffrn_reflns_theta_min 3.311
_diffrn_standards_number 0
_exptl_absorpt_coefficient_mu 2.381
_exptl_absorpt_correction_T_max 0.931
_exptl_absorpt_correction_T_min 0.722
_exptl_absorpt_correction_type multi-scan
_exptl_absorpt_process_details 'ABSCOR (Rigaku, 1995)'
_exptl_crystal_colour red
_exptl_crystal_density_diffrn 1.476
_exptl_crystal_density_method 'not measured'
_exptl_crystal_description needle
_exptl_crystal_F_000 568.00
_exptl_crystal_recrystallization_method 'Re-crystallisation from solvent'
_exptl_crystal_size_max 0.100
_exptl_crystal_size_mid 0.050
_exptl_crystal_size_min 0.030
_refine_diff_density_max 0.53
_refine_diff_density_min -0.50
_refine_ls_extinction_method none
_refine_ls_goodness_of_fit_ref 1.043
_refine_ls_hydrogen_treatment constr
_refine_ls_number_parameters 351
_refine_ls_number_reflns 4398
_refine_ls_number_restraints 0
_refine_ls_R_factor_all 0.1037
_refine_ls_R_factor_gt 0.0703
_refine_ls_shift/su_max 0.000
_refine_ls_structure_factor_coef Fsqd
_refine_ls_weighting_details 'w = 1/[\s^2^(Fo^2^)+(0.1000P)^2^+0.0000P] where P=(Fo^2^+2Fc^2^)/3'
_refine_ls_weighting_scheme calc
_refine_ls_wR_factor_gt 0.1761
_refine_ls_wR_factor_ref 0.2066
_reflns_number_gt 2730
_reflns_number_total 4398
_reflns_threshold_expression F^2^>2.0\s(F^2^)
_cod_data_source_file c7cp04402j2.cif
_cod_data_source_block 151105TT
_cod_database_code 7228862
_shelxl_res_file
;

    shelxl.res created by SHELXL-2014/7

TITL 151105TT
CELL  1.54187 8.13783 11.66337 13.49800 93.47390 96.73100 103.88250
ZERR  2 0.00015 0.00021 0.00025 0.00090 0.00100 0.00110
LATT 1
SFAC C H O N S
UNIT 56 44 12 4 4
L.S. 20
FMAP 2
PLAN -21
WPDB -2
HTAB
BOND $H
CONF
LIST 4
TEMP -173.0
ACTA
SIZE 0.100 0.050 0.030
WGHT    0.100000
FVAR       0.93819
S2    5    1.155657    0.652587    0.809497    11.00000    0.03110    0.03903 =
         0.02766   -0.00092   -0.00016    0.00707
S11   5    0.921997    0.879205    0.297236    11.00000    0.03208    0.03609 =
         0.03152    0.00438    0.00402    0.00897
O1    3    0.791970    0.894671    0.221229    11.00000    0.03026    0.04345 =
         0.03388    0.01024    0.00235    0.01316
O4    3    1.303890    0.738735    0.791782    11.00000    0.02577    0.04232 =
         0.03447   -0.00525    0.00062    0.00135
O5    3    0.822430    0.389726    0.642423    11.00000    0.03888    0.03870 =
         0.02867    0.00905   -0.00393    0.00684
O6    3    1.013183    0.977576    0.366680    11.00000    0.03922    0.03898 =
         0.03733   -0.00219    0.00637    0.00840
O7    3    1.172660    0.561667    0.873051    11.00000    0.03985    0.04111 =
         0.02914    0.00375   -0.00171    0.01441
O21   3    0.600893    0.573203    0.311080    11.00000    0.03730    0.04186 =
         0.03100    0.00758   -0.00002    0.00896
N3    4    0.818473    0.773953    0.357868    11.00000    0.03275    0.03384 =
         0.03174    0.00720    0.00623    0.00877
H3    2    0.733423    0.719260    0.322976    11.00000    0.08489
N13   4    1.058386    0.579354    0.702458    11.00000    0.03016    0.03147 =
         0.02472   -0.00122   -0.00142    0.00300
H13   2    0.993985    0.512002    0.704420    11.00000    0.04373
C9    1    0.802673    0.607298    0.460776    11.00000    0.02616    0.03093 =
         0.02830   -0.00056    0.00272    0.00577
C10   1    0.573297    0.411919    0.408388    11.00000    0.02209    0.03236 =
         0.03142    0.00192    0.00235    0.00653
C12   1    0.858731    0.557941    0.548081    11.00000    0.02391    0.03087 =
         0.02902    0.00212    0.00441    0.00736
C14   1    0.629427    0.365401    0.495867    11.00000    0.03138    0.02910 =
         0.02729    0.00032    0.00425    0.00963
C15   1    1.014946    0.790671    0.513357    11.00000    0.03301    0.03252 =
         0.03211    0.00379    0.00526    0.00775
AFIX  43
H15   2    1.065440    0.870626    0.503139    11.00000   -1.20000
AFIX   0
C16   1    1.073333    0.744189    0.596872    11.00000    0.02180    0.03921 =
         0.02910    0.00124   -0.00181    0.00605
AFIX  43
H16   2    1.167314    0.790814    0.641980    11.00000   -1.20000
AFIX   0
C17   1    0.656406    0.533108    0.387278    11.00000    0.02591    0.03480 =
         0.01872   -0.00148   -0.00019    0.00790
C18   1    0.882470    0.723276    0.442473    11.00000    0.02512    0.03811 =
         0.02817    0.00309    0.00228    0.00959
C19   1    1.012041    0.728374    0.852932    11.00000    0.03019    0.03723 =
         0.02700    0.00077    0.00113    0.00542
C20   1    0.774416    0.435988    0.568228    11.00000    0.02149    0.03162 =
         0.02427   -0.00282    0.00461    0.00219
C22   1    1.359264    0.825711    0.217190    11.00000    0.02803    0.04297 =
         0.03182    0.00842    0.00481    0.00556
AFIX  43
H22   2    1.478075    0.861614    0.233134    11.00000   -1.20000
AFIX   0
C23   1    0.996774    0.629164    0.616790    11.00000    0.02520    0.03577 =
         0.02251   -0.00121    0.00265    0.00458
C24   1    1.069733    0.822072    0.239575    11.00000    0.03005    0.03293 =
         0.02615    0.00690    0.00027    0.00631
C25   1    0.859982    0.664251    0.881634    11.00000    0.03621    0.03293 =
         0.02462    0.00344    0.00247    0.00276
AFIX  43
H25   2    0.834541    0.580130    0.878294    11.00000   -1.20000
AFIX   0
C26   1    1.303696    0.726697    0.147615    11.00000    0.03981    0.04475 =
         0.02477    0.00567    0.00520    0.01599
C27   1    0.358808    0.230195    0.360258    11.00000    0.03285    0.04068 =
         0.03085   -0.00251    0.00295    0.00701
AFIX  43
H27   2    0.266887    0.183531    0.313787    11.00000   -1.20000
AFIX   0
C28   1    0.411101    0.184476    0.447731    11.00000    0.03274    0.03439 =
         0.03388    0.00021    0.00610    0.00487
AFIX  43
H28   2    0.354431    0.106947    0.461152    11.00000   -1.20000
AFIX   0
C29   1    0.654864    0.912525    0.954480    11.00000    0.03767    0.05132 =
         0.03344    0.00221    0.00582    0.01254
AFIX  33
H29A  2    0.555141    0.854888    0.971143    11.00000   -1.20000
H29B  2    0.709351    0.966614    1.013975    11.00000   -1.20000
H29C  2    0.618461    0.958000    0.901075    11.00000   -1.20000
AFIX   0
C30   1    1.128111    0.679205    0.121440    11.00000    0.02594    0.03683 =
         0.02896    0.00043   -0.00262    0.00630
AFIX  43
H30   2    1.088771    0.614098    0.071610    11.00000   -1.20000
AFIX   0
C31   1    0.545285    0.251491    0.515214    11.00000    0.03238    0.03939 =
         0.02831    0.00338    0.00516    0.00907
AFIX  43
H31   2    0.580563    0.219998    0.575080    11.00000   -1.20000
AFIX   0
C32   1    1.010077    0.724812    0.166431    11.00000    0.02654    0.03893 =
         0.02806    0.00266   -0.00459    0.00358
AFIX  43
H32   2    0.891054    0.691140    0.148312    11.00000   -1.20000
AFIX   0
C33   1    1.243873    0.872404    0.263328    11.00000    0.03311    0.02913 =
         0.03340    0.00200    0.00311    0.00148
AFIX  43
H33   2    1.283808    0.939191    0.311480    11.00000   -1.20000
AFIX   0
C34   1    0.746177    0.724323    0.915106    11.00000    0.03113    0.04207 =
         0.02561    0.00334    0.00498    0.00179
AFIX  43
H34   2    0.643165    0.680749    0.935416    11.00000   -1.20000
AFIX   0
C35   1    1.048886    0.851251    0.857066    11.00000    0.03831    0.03977 =
         0.01973    0.00042   -0.00219    0.00460
AFIX  43
H35   2    1.151871    0.894936    0.836802    11.00000   -1.20000
AFIX   0
C36   1    0.933439    0.909472    0.891158    11.00000    0.03607    0.03419 =
         0.02368    0.00204   -0.00117    0.00709
AFIX  43
H36   2    0.959726    0.993644    0.895242    11.00000   -1.20000
AFIX   0
C37   1    0.780674    0.847911    0.919417    11.00000    0.03472    0.04394 =
         0.02258    0.00470    0.00114    0.01325
C38   1    1.429500    0.669538    0.102479    11.00000    0.04315    0.05139 =
         0.03212    0.00550    0.00749    0.01373
AFIX  33
H38A  2    1.367076    0.601521    0.055447    11.00000   -1.20000
H38B  2    1.503334    0.727434    0.066867    11.00000   -1.20000
H38C  2    1.499593    0.642629    0.155882    11.00000   -1.20000
AFIX   0
C39   1    0.439739    0.343300    0.340344    11.00000    0.03112    0.03823 =
         0.02385   -0.00321   -0.00053    0.00971
AFIX  43
H39   2    0.403909    0.373945    0.280155    11.00000   -1.20000
AFIX   0
HKLF 4
 
REM  151105TT
REM R1 =  0.0703 for    2730 Fo > 4sig(Fo)  and  0.1037 for all    4398 data
REM    351 parameters refined using      0 restraints
 
END  
     
WGHT      0.1000      0.0000 

REM Instructions for potential hydrogen bonds
HTAB N3 O21
HTAB N13 O5
HTAB C15 O6
EQIV $1 -x+2, -y+2, -z+1
HTAB C15 O6_$1
HTAB C16 O4
HTAB C35 O1_$1

REM Highest difference peak  0.530,  deepest hole -0.500,  1-sigma level  0.097
Q1    1   1.0757  0.6983  0.8428  11.00000  0.05    0.53
Q2    1   1.0080  0.8446  0.2647  11.00000  0.05    0.49
Q3    1   0.6519  0.8960  1.0213  11.00000  0.05    0.44
Q4    1   0.7033  1.0107  0.9412  11.00000  0.05    0.41
Q5    1   1.3985  0.6537  0.0214  11.00000  0.05    0.40
Q6    1   0.7690  0.8654  0.2613  11.00000  0.05    0.40
Q7    1   0.5282  0.8862  0.9143  11.00000  0.05    0.40
Q8    1   0.7202  0.8811  0.9404  11.00000  0.05    0.40
Q9    1   1.3175  0.6730  0.8526  11.00000  0.05    0.38
Q10   1   1.4266  0.5930  0.1429  11.00000  0.05    0.36
Q11   1   1.0000  1.0000  1.0000  10.50000  0.05    0.36
Q12   1   1.5400  0.7395  0.1175  11.00000  0.05    0.36
Q13   1   0.8169  0.7937  0.3091  11.00000  0.05    0.34
Q14   1   0.8727  0.9034  0.1600  11.00000  0.05    0.34
Q15   1   1.0329  0.7554  0.5601  11.00000  0.05    0.34
Q16   1   0.5938  0.6189  0.9408  11.00000  0.05    0.34
Q17   1   1.2304  0.6263  0.9573  11.00000  0.05    0.33
Q18   1   1.0574  0.7725  0.2231  11.00000  0.05    0.33
Q19   1   1.3465  0.7033  0.1416  11.00000  0.05    0.33
Q20   1   1.2824  0.5194  0.8579  11.00000  0.05    0.32
Q21   1   0.5998  0.3884  0.4334  11.00000  0.05    0.32
;

loop_
_symmetry_equiv_pos_site_id
_space_group_symop_operation_xyz
1 +X,+Y,+Z
2 -X,-Y,-Z

loop_
_atom_site_label
_atom_site_type_symbol
_atom_site_fract_x
_atom_site_fract_y
_atom_site_fract_z
_atom_site_U_iso_or_equiv
_atom_site_adp_type
_atom_site_occupancy
_atom_site_site_symmetry_multiplicity
_atom_site_calc_flag
_atom_site_refinement_flags
S2 S 1.15566(14) 0.65259(9) 0.80950(8) 0.0334(3) Uani 1 2 d .
S11 S 0.92200(14) 0.87920(9) 0.29724(8) 0.0331(3) Uani 1 2 d .
O1 O 0.7920(4) 0.8947(2) 0.2212(2) 0.0351(7) Uani 1 2 d .
O4 O 1.3039(4) 0.7387(2) 0.7918(2) 0.0361(7) Uani 1 2 d .
O5 O 0.8224(4) 0.3897(2) 0.6424(2) 0.0364(7) Uani 1 2 d .
O6 O 1.0132(4) 0.9776(3) 0.3667(2) 0.0389(8) Uani 1 2 d .
O7 O 1.1727(4) 0.5617(3) 0.8730(2) 0.0365(7) Uani 1 2 d .
O21 O 0.6009(4) 0.5732(2) 0.3111(2) 0.0371(7) Uani 1 2 d .
N3 N 0.8185(5) 0.7740(3) 0.3579(3) 0.0324(9) Uani 1 2 d .
N13 N 1.0584(5) 0.5794(3) 0.7025(2) 0.0302(8) Uani 1 2 d .
C9 C 0.8027(5) 0.6073(3) 0.4608(3) 0.0289(9) Uani 1 2 d .
C10 C 0.5733(5) 0.4119(3) 0.4084(3) 0.0288(9) Uani 1 2 d .
C12 C 0.8587(5) 0.5579(4) 0.5481(3) 0.0278(9) Uani 1 2 d .
C14 C 0.6294(5) 0.3654(4) 0.4959(3) 0.0290(9) Uani 1 2 d .
C15 C 1.0150(5) 0.7907(4) 0.5134(3) 0.0325(10) Uani 1 2 d .
C16 C 1.0733(5) 0.7442(4) 0.5969(3) 0.0308(10) Uani 1 2 d .
C17 C 0.6564(5) 0.5331(4) 0.3873(3) 0.0268(9) Uani 1 2 d .
C18 C 0.8825(5) 0.7233(4) 0.4425(3) 0.0303(10) Uani 1 2 d .
C19 C 1.0120(6) 0.7284(4) 0.8529(3) 0.0323(10) Uani 1 2 d .
C20 C 0.7744(5) 0.4360(3) 0.5682(3) 0.0267(9) Uani 1 2 d .
C22 C 1.3593(6) 0.8257(4) 0.2172(3) 0.0346(10) Uani 1 2 d .
C23 C 0.9968(5) 0.6292(4) 0.6168(3) 0.0286(9) Uani 1 2 d .
C24 C 1.0697(5) 0.8221(4) 0.2396(3) 0.0301(9) Uani 1 2 d .
C25 C 0.8600(6) 0.6643(4) 0.8816(3) 0.0324(10) Uani 1 2 d .
C26 C 1.3037(6) 0.7267(4) 0.1476(3) 0.0353(11) Uani 1 2 d .
C27 C 0.3588(6) 0.2302(4) 0.3603(3) 0.0355(10) Uani 1 2 d .
C28 C 0.4111(6) 0.1845(4) 0.4477(3) 0.0343(10) Uani 1 2 d .
C29 C 0.6549(6) 0.9125(4) 0.9545(3) 0.0406(11) Uani 1 2 d .
C30 C 1.1281(5) 0.6792(4) 0.1214(3) 0.0315(10) Uani 1 2 d .
C31 C 0.5453(5) 0.2515(4) 0.5152(3) 0.0332(10) Uani 1 2 d .
C32 C 1.0101(6) 0.7248(4) 0.1664(3) 0.0327(10) Uani 1 2 d .
C33 C 1.2439(6) 0.8724(4) 0.2633(3) 0.0331(10) Uani 1 2 d .
C34 C 0.7462(6) 0.7243(4) 0.9151(3) 0.0341(10) Uani 1 2 d .
C35 C 1.0489(6) 0.8512(4) 0.8571(3) 0.0341(10) Uani 1 2 d .
C36 C 0.9334(6) 0.9095(4) 0.8912(3) 0.0321(10) Uani 1 2 d .
C37 C 0.7807(6) 0.8479(4) 0.9194(3) 0.0333(10) Uani 1 2 d .
C38 C 1.4295(6) 0.6695(4) 0.1025(3) 0.0416(11) Uani 1 2 d .
C39 C 0.4397(5) 0.3433(4) 0.3403(3) 0.0315(10) Uani 1 2 d .
H15 H 1.06544 0.87063 0.50314 0.0390 Uiso 1 2 calc R
H16 H 1.16731 0.79081 0.64198 0.0370 Uiso 1 2 calc R
H22 H 1.47807 0.86161 0.23313 0.0415 Uiso 1 2 calc R
H25 H 0.83454 0.58013 0.87829 0.0388 Uiso 1 2 calc R
H27 H 0.26689 0.18353 0.31379 0.0426 Uiso 1 2 calc R
H28 H 0.35443 0.10695 0.46115 0.0411 Uiso 1 2 calc R
H29A H 0.55514 0.85489 0.97114 0.0487 Uiso 1 2 calc R
H29B H 0.70935 0.96661 1.01397 0.0487 Uiso 1 2 calc R
H29C H 0.61846 0.958 0.90107 0.0487 Uiso 1 2 calc R
H30 H 1.08877 0.6141 0.07161 0.0378 Uiso 1 2 calc R
H31 H 0.58056 0.22 0.57508 0.0399 Uiso 1 2 calc R
H32 H 0.89105 0.69114 0.14831 0.0392 Uiso 1 2 calc R
H33 H 1.28381 0.93919 0.31148 0.0397 Uiso 1 2 calc R
H34 H 0.64316 0.68075 0.93542 0.0409 Uiso 1 2 calc R
H35 H 1.15187 0.89494 0.8368 0.0409 Uiso 1 2 calc R
H36 H 0.95973 0.99364 0.89524 0.0385 Uiso 1 2 calc R
H38A H 1.36708 0.60152 0.05545 0.0499 Uiso 1 2 calc R
H38B H 1.50333 0.72743 0.06687 0.0499 Uiso 1 2 calc R
H38C H 1.49959 0.64263 0.15588 0.0499 Uiso 1 2 calc R
H39 H 0.40391 0.37394 0.28015 0.0378 Uiso 1 2 calc R
H3 H 0.73342 0.71926 0.32298 0.0849 Uiso 1 2 calc R
H13 H 0.99399 0.512 0.70442 0.0437 Uiso 1 2 calc R

loop_
_atom_site_aniso_label
_atom_site_aniso_U_11
_atom_site_aniso_U_22
_atom_site_aniso_U_33
_atom_site_aniso_U_12
_atom_site_aniso_U_13
_atom_site_aniso_U_23
S2 0.0311(7) 0.0390(6) 0.0277(6) 0.0071(5) -0.0002(5) -0.0009(4)
S11 0.0321(7) 0.0361(6) 0.0315(6) 0.0090(5) 0.0040(5) 0.0044(4)
O1 0.0303(17) 0.0435(17) 0.0339(16) 0.0132(14) 0.0024(14) 0.0102(13)
O4 0.0258(17) 0.0423(17) 0.0345(16) 0.0014(14) 0.0006(14) -0.0053(13)
O5 0.0389(19) 0.0387(17) 0.0287(16) 0.0068(14) -0.0039(14) 0.0091(13)
O6 0.039(2) 0.0390(17) 0.0373(17) 0.0084(14) 0.0064(15) -0.0022(13)
O7 0.0398(19) 0.0411(17) 0.0291(16) 0.0144(14) -0.0017(14) 0.0037(13)
O21 0.0373(19) 0.0419(18) 0.0310(16) 0.0090(15) -0.0000(14) 0.0076(13)
N3 0.033(2) 0.034(2) 0.032(2) 0.0088(18) 0.0062(18) 0.0072(16)
N13 0.030(2) 0.031(2) 0.0247(18) 0.0030(17) -0.0014(16) -0.0012(15)
C9 0.026(2) 0.031(2) 0.028(2) 0.0058(19) 0.0027(19) -0.0006(17)
C10 0.022(2) 0.032(2) 0.031(2) 0.0065(18) 0.0024(19) 0.0019(18)
C12 0.024(2) 0.031(2) 0.029(2) 0.0074(18) 0.0044(18) 0.0021(17)
C14 0.031(3) 0.029(2) 0.027(2) 0.0096(19) 0.0043(19) 0.0003(17)
C15 0.033(3) 0.033(2) 0.032(2) 0.008(2) 0.005(2) 0.0038(18)
C16 0.022(2) 0.039(2) 0.029(2) 0.0060(19) -0.0018(19) 0.0012(18)
C17 0.026(2) 0.035(2) 0.019(2) 0.0079(19) -0.0002(18) -0.0015(16)
C18 0.025(2) 0.038(2) 0.028(2) 0.0096(19) 0.0023(19) 0.0031(18)
C19 0.030(3) 0.037(2) 0.027(2) 0.0054(19) 0.0011(19) 0.0008(18)
C20 0.021(2) 0.032(2) 0.024(2) 0.0022(18) 0.0046(18) -0.0028(17)
C22 0.028(3) 0.043(3) 0.032(2) 0.006(2) 0.005(2) 0.0084(19)
C23 0.025(2) 0.036(2) 0.023(2) 0.0046(19) 0.0027(18) -0.0012(17)
C24 0.030(3) 0.033(2) 0.026(2) 0.0063(19) 0.0003(19) 0.0069(17)
C25 0.036(3) 0.033(2) 0.025(2) 0.003(2) 0.002(2) 0.0034(17)
C26 0.040(3) 0.045(3) 0.025(2) 0.016(2) 0.005(2) 0.0057(19)
C27 0.033(3) 0.041(3) 0.031(2) 0.007(2) 0.003(2) -0.0025(19)
C28 0.033(3) 0.034(2) 0.034(2) 0.005(2) 0.006(2) 0.0002(18)
C29 0.038(3) 0.051(3) 0.033(2) 0.013(2) 0.006(2) 0.002(2)
C30 0.026(2) 0.037(2) 0.029(2) 0.0063(19) -0.0026(19) 0.0004(18)
C31 0.032(3) 0.039(2) 0.028(2) 0.009(2) 0.005(2) 0.0034(18)
C32 0.027(2) 0.039(2) 0.028(2) 0.004(2) -0.0046(19) 0.0027(18)
C33 0.033(3) 0.029(2) 0.033(2) 0.0015(19) 0.003(2) 0.0020(18)
C34 0.031(3) 0.042(3) 0.026(2) 0.002(2) 0.005(2) 0.0033(18)
C35 0.038(3) 0.040(2) 0.020(2) 0.005(2) -0.0022(19) 0.0004(18)
C36 0.036(3) 0.034(2) 0.024(2) 0.007(2) -0.0012(19) 0.0020(17)
C37 0.035(3) 0.044(3) 0.023(2) 0.013(2) 0.0011(19) 0.0047(18)
C38 0.043(3) 0.051(3) 0.032(2) 0.014(2) 0.007(2) 0.005(2)
C39 0.031(3) 0.038(2) 0.024(2) 0.010(2) -0.0005(19) -0.0032(17)

loop_
_atom_type_symbol
_atom_type_description
_atom_type_scat_dispersion_real
_atom_type_scat_dispersion_imag
_atom_type_scat_source
C C 0.0181 0.0091
;
International Tables for Crystallography
(Vol. C, Tables 4.2.6.8 and 6.1.1.4)
;
H H 0.0000 0.0000
;
International Tables for Crystallography
(Vol. C, Table 6.1.1.4)
;
O O 0.0492 0.0322
;
International Tables for Crystallography
(Vol. C, Tables 4.2.6.8 and 6.1.1.4)
;
N N 0.0311 0.0180
;
International Tables for Crystallography
(Vol. C, Tables 4.2.6.8 and 6.1.1.4)
;
S S 0.3331 0.5567
;
International Tables for Crystallography
(Vol. C, Tables 4.2.6.8 and 6.1.1.4)
;

loop_
_geom_angle_atom_site_label_1
_geom_angle_atom_site_label_2
_geom_angle_atom_site_label_3
_geom_angle
_geom_angle_publ_flag
O4 S2 O7 119.93(18) yes
O4 S2 N13 109.21(18) yes
O4 S2 C19 108.00(19) yes
O7 S2 N13 103.86(18) yes
O7 S2 C19 109.2(2) yes
N13 S2 C19 105.8(2) yes
O1 S11 O6 119.58(18) yes
O1 S11 N3 103.04(18) yes
O1 S11 C24 108.63(19) yes
O6 S11 N3 109.54(18) yes
O6 S11 C24 108.41(18) yes
N3 S11 C24 106.9(2) yes
S11 N3 C18 128.1(3) yes
S2 N13 C23 126.2(3) yes
C12 C9 C17 119.1(3) yes
C12 C9 C18 120.6(3) yes
C17 C9 C18 120.3(4) yes
C14 C10 C17 120.5(3) yes
C14 C10 C39 120.0(4) yes
C17 C10 C39 119.4(4) yes
C9 C12 C20 120.9(3) yes
C9 C12 C23 118.4(3) yes
C20 C12 C23 120.7(4) yes
C10 C14 C20 120.9(3) yes
C10 C14 C31 119.3(3) yes
C20 C14 C31 119.8(4) yes
C16 C15 C18 121.5(4) yes
C15 C16 C23 120.8(3) yes
O21 C17 C9 121.4(3) yes
O21 C17 C10 119.2(3) yes
C9 C17 C10 119.4(3) yes
N3 C18 C9 120.0(3) yes
N3 C18 C15 121.0(4) yes
C9 C18 C15 118.8(4) yes
S2 C19 C25 119.6(3) yes
S2 C19 C35 120.0(3) yes
C25 C19 C35 120.4(4) yes
O5 C20 C12 122.5(3) yes
O5 C20 C14 118.4(3) yes
C12 C20 C14 119.1(3) yes
C26 C22 C33 120.9(4) yes
N13 C23 C12 119.0(3) yes
N13 C23 C16 121.2(3) yes
C12 C23 C16 119.8(4) yes
S11 C24 C32 119.0(3) yes
S11 C24 C33 121.0(3) yes
C32 C24 C33 120.0(4) yes
C19 C25 C34 119.4(4) yes
C22 C26 C30 118.5(4) yes
C22 C26 C38 121.2(4) yes
C30 C26 C38 120.3(4) yes
C28 C27 C39 120.4(3) yes
C27 C28 C31 120.1(4) yes
C26 C30 C32 121.5(4) yes
C14 C31 C28 120.3(4) yes
C24 C32 C30 118.8(4) yes
C22 C33 C24 120.2(4) yes
C25 C34 C37 121.0(4) yes
C19 C35 C36 119.2(4) yes
C35 C36 C37 121.7(4) yes
C29 C37 C34 120.7(4) yes
C29 C37 C36 121.0(4) yes
C34 C37 C36 118.3(4) yes
C10 C39 C27 119.9(4) yes
S11 N3 H3 117.336 no
C18 N3 H3 108.141 no
S2 N13 H13 117.597 no
C23 N13 H13 108.214 no
C16 C15 H15 119.253 no
C18 C15 H15 119.243 no
C15 C16 H16 119.599 no
C23 C16 H16 119.592 no
C26 C22 H22 119.570 no
C33 C22 H22 119.579 no
C19 C25 H25 120.279 no
C34 C25 H25 120.280 no
C28 C27 H27 119.795 no
C39 C27 H27 119.801 no
C27 C28 H28 119.956 no
C31 C28 H28 119.956 no
C37 C29 H29A 109.474 no
C37 C29 H29B 109.468 no
C37 C29 H29C 109.470 no
H29A C29 H29B 109.476 no
H29A C29 H29C 109.471 no
H29B C29 H29C 109.469 no
C26 C30 H30 119.233 no
C32 C30 H30 119.231 no
C14 C31 H31 119.864 no
C28 C31 H31 119.866 no
C24 C32 H32 120.606 no
C30 C32 H32 120.611 no
C22 C33 H33 119.886 no
C24 C33 H33 119.892 no
C25 C34 H34 119.491 no
C37 C34 H34 119.479 no
C19 C35 H35 120.414 no
C36 C35 H35 120.407 no
C35 C36 H36 119.162 no
C37 C36 H36 119.168 no
C26 C38 H38A 109.473 no
C26 C38 H38B 109.471 no
C26 C38 H38C 109.474 no
H38A C38 H38B 109.471 no
H38A C38 H38C 109.467 no
H38B C38 H38C 109.471 no
C10 C39 H39 120.047 no
C27 C39 H39 120.042 no

loop_
_geom_bond_atom_site_label_1
_geom_bond_atom_site_label_2
_geom_bond_distance
_geom_bond_publ_flag
S2 O4 1.427(3) yes
S2 O7 1.426(3) yes
S2 N13 1.644(3) yes
S2 C19 1.756(5) yes
S11 O1 1.437(3) yes
S11 O6 1.430(3) yes
S11 N3 1.635(4) yes
S11 C24 1.742(5) yes
O5 C20 1.233(5) yes
O21 C17 1.237(5) yes
N3 C18 1.419(6) yes
N13 C23 1.418(5) yes
C9 C12 1.418(6) yes
C9 C17 1.508(5) yes
C9 C18 1.403(6) yes
C10 C14 1.403(6) yes
C10 C17 1.474(5) yes
C10 C39 1.387(5) yes
C12 C20 1.480(5) yes
C12 C23 1.424(5) yes
C14 C20 1.480(5) yes
C14 C31 1.396(6) yes
C15 C16 1.365(6) yes
C15 C18 1.399(5) yes
C16 C23 1.394(6) yes
C19 C25 1.394(6) yes
C19 C35 1.388(6) yes
C22 C26 1.392(6) yes
C22 C33 1.381(7) yes
C24 C32 1.409(5) yes
C24 C33 1.388(6) yes
C25 C34 1.387(7) yes
C26 C30 1.397(6) yes
C26 C38 1.513(7) yes
C27 C28 1.388(6) yes
C27 C39 1.383(6) yes
C28 C31 1.380(5) yes
C29 C37 1.510(7) yes
C30 C32 1.385(7) yes
C34 C37 1.397(6) yes
C35 C36 1.387(7) yes
C36 C37 1.387(6) yes
N3 H3 0.885 no
N13 H13 0.837 no
C15 H15 0.950 no
C16 H16 0.950 no
C22 H22 0.950 no
C25 H25 0.950 no
C27 H27 0.950 no
C28 H28 0.950 no
C29 H29A 0.980 no
C29 H29B 0.980 no
C29 H29C 0.980 no
C30 H30 0.950 no
C31 H31 0.950 no
C32 H32 0.950 no
C33 H33 0.950 no
C34 H34 0.950 no
C35 H35 0.950 no
C36 H36 0.950 no
C38 H38A 0.980 no
C38 H38B 0.980 no
C38 H38C 0.980 no
C39 H39 0.950 no

loop_
_geom_contact_atom_site_label_1
_geom_contact_atom_site_label_2
_geom_contact_distance
_geom_contact_publ_flag
_geom_contact_site_symmetry_2
S2 C16 3.177(4) no .
S11 C15 3.220(4) no .
O1 C32 3.072(6) no .
O4 C16 3.060(5) no .
O4 C23 3.190(4) no .
O4 C35 2.898(6) no .
O5 N13 2.572(4) no .
O5 C23 2.874(5) no .
O5 C31 2.765(4) no .
O6 C15 3.034(5) no .
O6 C18 3.176(5) no .
O6 C33 2.913(6) no .
O7 C25 3.071(6) no .
O21 N3 2.566(4) no .
O21 C18 2.865(4) no .
O21 C39 2.762(5) no .
N3 C17 2.875(5) no .
N3 C32 3.261(6) no .
N13 C20 2.866(5) no .
N13 C25 3.291(6) no .
C9 C14 2.929(5) no .
C9 C16 2.790(5) no .
C10 C12 2.922(5) no .
C10 C28 2.778(6) no .
C12 C15 2.800(6) no .
C14 C27 2.780(5) no .
C16 C19 3.559(6) no .
C17 C20 2.912(6) no .
C18 C23 2.810(6) no .
C18 C24 3.416(6) no .
C19 C23 3.302(5) no .
C19 C37 2.793(7) no .
C22 C32 2.787(6) no .
C24 C26 2.794(7) no .
C25 C36 2.770(6) no .
C30 C33 2.769(5) no .
C31 C39 2.780(6) no .
C34 C35 2.778(6) no .
O1 C22 3.412(5) no 1_455
O1 C35 3.230(5) no 2_776
O1 C36 3.358(5) no 2_776
O1 C38 3.582(5) no 1_455
O4 C10 3.505(5) no 2_766
O4 C27 3.579(5) no 2_766
O4 C29 3.507(5) no 1_655
O4 C39 3.174(5) no 2_766
O5 C9 3.493(5) no 2_766
O5 C15 3.472(5) no 2_766
O5 C18 3.286(6) no 2_766
O5 C22 3.397(5) no 2_766
O5 C24 3.256(5) no 2_766
O5 C26 3.378(5) no 2_766
O5 C30 3.337(5) no 2_766
O5 C32 3.281(5) no 2_766
O5 C33 3.331(5) no 2_766
O6 C15 3.136(5) no 2_776
O6 C16 3.500(5) no 2_776
O6 C27 3.565(5) no 1_665
O6 C28 3.550(5) no 1_665
O7 C30 3.265(5) no 2_766
O7 C32 3.298(5) no 2_766
O7 C38 3.506(5) no 1_556
O21 C14 3.518(5) no 2_666
O21 C31 3.512(5) no 2_666
O21 C38 3.369(5) no 1_455
N3 C28 3.470(6) no 2_666
N3 C31 3.552(6) no 2_666
N13 C9 3.472(6) no 2_766
N13 C10 3.487(6) no 2_766
N13 C17 3.241(6) no 2_766
C9 O5 3.493(5) no 2_766
C9 N13 3.472(6) no 2_766
C9 C27 3.541(6) no 2_666
C9 C28 3.552(7) no 2_666
C10 O4 3.505(5) no 2_766
C10 N13 3.487(6) no 2_766
C12 C12 3.283(6) no 2_766
C12 C20 3.520(6) no 2_766
C12 C23 3.515(6) no 2_766
C12 C39 3.389(6) no 2_666
C14 O21 3.518(5) no 2_666
C14 C16 3.324(7) no 2_766
C14 C17 3.355(6) no 2_666
C14 C23 3.546(6) no 2_766
C15 O5 3.472(5) no 2_766
C15 O6 3.136(5) no 2_776
C16 O6 3.500(5) no 2_776
C16 C14 3.324(7) no 2_766
C16 C20 3.500(6) no 2_766
C16 C31 3.600(6) no 2_766
C17 N13 3.241(6) no 2_766
C17 C14 3.355(6) no 2_666
C17 C31 3.581(6) no 2_666
C18 O5 3.286(6) no 2_766
C18 C27 3.578(6) no 2_666
C18 C28 3.306(7) no 2_666
C20 C12 3.520(6) no 2_766
C20 C16 3.500(6) no 2_766
C20 C23 3.438(6) no 2_766
C22 O1 3.412(5) no 1_655
C22 O5 3.397(5) no 2_766
C23 C12 3.515(6) no 2_766
C23 C14 3.546(6) no 2_766
C23 C20 3.438(6) no 2_766
C24 O5 3.256(5) no 2_766
C26 O5 3.378(5) no 2_766
C27 O4 3.579(5) no 2_766
C27 O6 3.565(5) no 1_445
C27 C9 3.541(6) no 2_666
C27 C18 3.578(6) no 2_666
C28 O6 3.550(5) no 1_445
C28 N3 3.470(6) no 2_666
C28 C9 3.552(7) no 2_666
C28 C18 3.306(7) no 2_666
C29 O4 3.507(5) no 1_455
C30 O5 3.337(5) no 2_766
C30 O7 3.265(5) no 2_766
C31 O21 3.512(5) no 2_666
C31 N3 3.552(6) no 2_666
C31 C16 3.600(6) no 2_766
C31 C17 3.581(6) no 2_666
C32 O5 3.281(5) no 2_766
C32 O7 3.298(5) no 2_766
C33 O5 3.331(5) no 2_766
C34 C39 3.560(5) no 2_666
C35 O1 3.230(5) no 2_776
C36 O1 3.358(5) no 2_776
C36 C36 3.416(5) no 2_777
C38 O1 3.582(5) no 1_655
C38 O7 3.506(5) no 1_554
C38 O21 3.369(5) no 1_655
C39 O4 3.174(5) no 2_766
C39 C12 3.389(6) no 2_666
C39 C34 3.560(5) no 2_666
S2 H16 2.8530 no .
S2 H25 2.8301 no .
S2 H35 2.8363 no .
S11 H15 2.9027 no .
S11 H32 2.8280 no .
S11 H33 2.8387 no .
O1 H32 2.8417 no .
O1 H3 2.5150 no .
O4 H16 2.3746 no .
O4 H35 2.5185 no .
O4 H13 3.2355 no .
O5 H31 2.4723 no .
O5 H13 1.8192 no .
O6 H15 2.3407 no .
O6 H33 2.5344 no .
O6 H3 3.2843 no .
O7 H25 2.8197 no .
O7 H13 2.5082 no .
O21 H32 3.5098 no .
O21 H39 2.4664 no .
O21 H3 1.7708 no .
N3 H15 2.6223 no .
N3 H32 3.1012 no .
N13 H16 2.6267 no .
N13 H25 3.1576 no .
C9 H15 3.2683 no .
C9 H3 2.4257 no .
C10 H27 3.2555 no .
C10 H31 3.2740 no .
C12 H16 3.2944 no .
C12 H13 2.4140 no .
C14 H28 3.2650 no .
C14 H39 3.2752 no .
C15 H3 3.1609 no .
C16 H35 3.5034 no .
C16 H13 3.1169 no .
C17 H39 2.6282 no .
C17 H3 2.3586 no .
C18 H16 3.2633 no .
C19 H16 3.2997 no .
C19 H34 3.2585 no .
C19 H36 3.2488 no .
C19 H13 3.0901 no .
C20 H31 2.6455 no .
C20 H13 2.3728 no .
C22 H30 3.2541 no .
C22 H38A 3.3209 no .
C22 H38B 2.7796 no .
C22 H38C 2.7796 no .
C23 H15 3.2507 no .
C24 H15 3.5740 no .
C24 H22 3.2557 no .
C24 H30 3.2625 no .
C24 H3 3.0833 no .
C25 H35 3.2734 no .
C25 H13 3.3302 no .
C26 H32 3.2846 no .
C26 H33 3.2670 no .
C27 H31 3.2553 no .
C28 H39 3.2619 no .
C29 H34 2.6775 no .
C29 H36 2.6684 no .
C30 H22 3.2569 no .
C30 H38A 2.5593 no .
C30 H38B 3.1521 no .
C30 H38C 3.1385 no .
C31 H27 3.2536 no .
C32 H33 3.2801 no .
C32 H3 3.2558 no .
C33 H32 3.2815 no .
C34 H29A 2.5652 no .
C34 H29B 3.1463 no .
C34 H29C 3.1496 no .
C34 H36 3.2482 no .
C35 H16 3.2540 no .
C35 H25 3.2717 no .
C36 H29A 3.3121 no .
C36 H29B 2.7705 no .
C36 H29C 2.7706 no .
C36 H34 3.2486 no .
C37 H25 3.2801 no .
C37 H35 3.2769 no .
C38 H22 2.6866 no .
C38 H30 2.6676 no .
C39 H28 3.2607 no .
H15 H16 2.2986 no .
H15 H33 3.3371 no .
H15 H3 3.4614 no .
H16 H35 2.8583 no .
H16 H13 3.4182 no .
H22 H33 2.3235 no .
H22 H38B 2.7138 no .
H22 H38C 2.7524 no .
H25 H34 2.3338 no .
H25 H13 2.9674 no .
H27 H28 2.3345 no .
H27 H39 2.3311 no .
H28 H31 2.3273 no .
H29A H34 2.3518 no .
H29A H36 3.5977 no .
H29B H34 3.3326 no .
H29B H36 2.7088 no .
H29C H34 3.3442 no .
H29C H36 2.7190 no .
H30 H32 2.3323 no .
H30 H38A 2.3388 no .
H30 H38B 3.3247 no .
H30 H38C 3.3332 no .
H32 H3 2.8511 no .
H35 H36 2.3313 no .
S11 H22 3.5682 no 1_455
S11 H35 3.4142 no 2_776
S11 H36 3.2007 no 2_776
O1 H22 2.5161 no 1_455
O1 H29B 3.0161 no 1_554
O1 H35 2.5734 no 2_776
O1 H36 2.8251 no 2_776
O1 H38B 3.1345 no 1_455
O1 H38C 3.3043 no 1_455
O4 H29A 2.9984 no 1_655
O4 H29C 3.2842 no 1_655
O4 H34 3.4116 no 1_655
O4 H39 3.1953 no 2_766
O6 H15 2.6573 no 2_776
O6 H16 3.3720 no 2_776
O6 H27 2.9523 no 1_665
O6 H28 2.9224 no 1_665
O6 H35 3.4852 no 2_776
O6 H36 3.5988 no 2_776
O7 H30 2.9076 no 1_556
O7 H30 2.7843 no 2_766
O7 H32 2.8591 no 2_766
O7 H38A 2.7159 no 1_556
O21 H31 3.4858 no 2_666
O21 H38C 2.4176 no 1_455
N3 H22 3.4682 no 1_455
N3 H28 3.3480 no 2_666
N3 H31 3.4871 no 2_666
N3 H38C 3.5273 no 1_455
C9 H13 3.3527 no 2_766
C12 H39 3.5112 no 2_666
C14 H16 3.3577 no 2_766
C15 H27 3.5064 no 2_666
C15 H28 3.5348 no 2_666
C16 H27 3.4073 no 2_666
C17 H13 3.3716 no 2_766
C18 H28 3.3819 no 2_666
C19 H27 3.3874 no 2_666
C19 H30 3.3650 no 1_556
C19 H39 3.5334 no 2_666
C20 H39 3.5915 no 2_666
C22 H29C 3.0465 no 2_776
C22 H31 2.8932 no 2_766
C23 H27 3.5675 no 2_666
C24 H36 2.9339 no 2_776
C25 H27 3.4619 no 2_666
C25 H30 3.1575 no 1_556
C25 H30 3.4566 no 2_766
C25 H32 3.5681 no 1_556
C25 H38A 3.4180 no 2_766
C25 H39 2.8111 no 2_666
C26 H25 3.4668 no 2_766
C26 H29A 3.4932 no 1_654
C27 H33 3.3117 no 1_445
C28 H33 3.1834 no 1_445
C29 H35 3.4574 no 2_777
C29 H36 3.4267 no 2_777
C29 H38B 2.8355 no 1_456
C30 H25 3.1118 no 2_766
C30 H13 3.4066 no 2_766
C31 H16 3.4359 no 2_766
C31 H3 3.3872 no 2_666
C32 H36 3.3954 no 2_776
C32 H13 3.3499 no 2_766
C33 H28 3.5768 no 1_665
C33 H29C 3.1849 no 2_776
C33 H31 2.8729 no 2_766
C33 H36 3.2533 no 2_776
C34 H27 3.3306 no 2_666
C34 H32 3.3082 no 1_556
C34 H38B 3.0129 no 1_456
C34 H39 2.8212 no 2_666
C35 H27 3.1756 no 2_666
C35 H29B 2.8561 no 2_777
C36 H27 3.0361 no 2_666
C36 H29B 3.0110 no 2_777
C36 H36 2.9819 no 2_777
C37 H27 3.1144 no 2_666
C37 H36 3.2348 no 2_777
C37 H38B 3.3015 no 1_456
C37 H39 3.5426 no 2_666
C38 H25 3.2224 no 2_766
C38 H29A 2.9480 no 1_654
C38 H34 2.9952 no 1_654
C38 H3 3.5621 no 1_655
H15 O6 2.6573 no 2_776
H15 H15 3.4352 no 2_776
H15 H28 3.2925 no 1_665
H15 H28 3.5742 no 2_666
H15 H31 3.5454 no 2_766
H16 O6 3.3720 no 2_776
H16 C14 3.3577 no 2_766
H16 C31 3.4359 no 2_766
H22 S11 3.5682 no 1_655
H22 O1 2.5161 no 1_655
H22 N3 3.4682 no 1_655
H22 H29C 3.0408 no 2_776
H22 H31 2.8646 no 2_766
H22 H3 3.1392 no 1_655
H25 C26 3.4668 no 2_766
H25 C30 3.1118 no 2_766
H25 C38 3.2224 no 2_766
H25 H30 3.0761 no 1_556
H25 H30 2.5969 no 2_766
H25 H38A 2.6242 no 2_766
H25 H38C 3.2446 no 2_766
H25 H39 2.8794 no 2_666
H27 O6 2.9523 no 1_445
H27 C15 3.5064 no 2_666
H27 C16 3.4073 no 2_666
H27 C19 3.3874 no 2_666
H27 C23 3.5675 no 2_666
H27 C25 3.4619 no 2_666
H27 C34 3.3306 no 2_666
H27 C35 3.1756 no 2_666
H27 C36 3.0361 no 2_666
H27 C37 3.1144 no 2_666
H27 H29C 3.5777 no 2_666
H27 H33 2.8844 no 1_445
H27 H36 3.4463 no 2_666
H28 O6 2.9224 no 1_445
H28 N3 3.3480 no 2_666
H28 C15 3.5348 no 2_666
H28 C18 3.3819 no 2_666
H28 C33 3.5768 no 1_445
H28 H15 3.2925 no 1_445
H28 H15 3.5742 no 2_666
H28 H33 2.6362 no 1_445
H29A O4 2.9984 no 1_455
H29A C26 3.4932 no 1_456
H29A C38 2.9480 no 1_456
H29A H29B 3.3479 no 2_677
H29A H29C 3.3657 no 2_677
H29A H38A 3.3190 no 1_456
H29A H38B 2.0291 no 1_456
H29B O1 3.0161 no 1_556
H29B C35 2.8561 no 2_777
H29B C36 3.0110 no 2_777
H29B H29A 3.3479 no 2_677
H29B H29C 3.3053 no 2_677
H29B H35 2.4775 no 2_777
H29B H36 2.7436 no 2_777
H29B H38B 3.0628 no 1_456
H29C O4 3.2842 no 1_455
H29C C22 3.0465 no 2_776
H29C C33 3.1849 no 2_776
H29C H22 3.0408 no 2_776
H29C H27 3.5777 no 2_666
H29C H29A 3.3657 no 2_677
H29C H29B 3.3053 no 2_677
H29C H33 3.2857 no 2_776
H30 O7 2.9076 no 1_554
H30 O7 2.7843 no 2_766
H30 C19 3.3650 no 1_554
H30 C25 3.1575 no 1_554
H30 C25 3.4566 no 2_766
H30 H25 3.0761 no 1_554
H30 H25 2.5969 no 2_766
H30 H30 3.1281 no 2_765
H30 H13 3.5067 no 2_766
H31 O21 3.4858 no 2_666
H31 N3 3.4871 no 2_666
H31 C22 2.8932 no 2_766
H31 C33 2.8729 no 2_766
H31 H15 3.5454 no 2_766
H31 H22 2.8646 no 2_766
H31 H33 2.8181 no 2_766
H31 H3 3.2401 no 2_666
H32 O7 2.8591 no 2_766
H32 C25 3.5681 no 1_554
H32 C34 3.3082 no 1_554
H32 H34 3.2899 no 1_554
H32 H38B 3.3507 no 1_455
H32 H38C 3.1140 no 1_455
H32 H13 3.4116 no 2_766
H33 C27 3.3117 no 1_665
H33 C28 3.1834 no 1_665
H33 H27 2.8844 no 1_665
H33 H28 2.6362 no 1_665
H33 H29C 3.2857 no 2_776
H33 H31 2.8181 no 2_766
H33 H36 3.4700 no 2_776
H34 O4 3.4116 no 1_455
H34 C38 2.9952 no 1_456
H34 H32 3.2899 no 1_556
H34 H38A 2.9266 no 1_456
H34 H38A 3.2834 no 2_766
H34 H38B 2.3223 no 1_456
H34 H38C 3.3383 no 1_456
H34 H39 2.9012 no 2_666
H35 S11 3.4142 no 2_776
H35 O1 2.5734 no 2_776
H35 O6 3.4852 no 2_776
H35 C29 3.4574 no 2_777
H35 H29B 2.4775 no 2_777
H36 S11 3.2007 no 2_776
H36 O1 2.8251 no 2_776
H36 O6 3.5988 no 2_776
H36 C24 2.9339 no 2_776
H36 C29 3.4267 no 2_777
H36 C32 3.3954 no 2_776
H36 C33 3.2533 no 2_776
H36 C36 2.9819 no 2_777
H36 C37 3.2348 no 2_777
H36 H27 3.4463 no 2_666
H36 H29B 2.7436 no 2_777
H36 H33 3.4700 no 2_776
H36 H36 2.8138 no 2_777
H38A O7 2.7159 no 1_554
H38A C25 3.4180 no 2_766
H38A H25 2.6242 no 2_766
H38A H29A 3.3190 no 1_654
H38A H34 2.9266 no 1_654
H38A H34 3.2834 no 2_766
H38B O1 3.1345 no 1_655
H38B C29 2.8355 no 1_654
H38B C34 3.0129 no 1_654
H38B C37 3.3015 no 1_654
H38B H29A 2.0291 no 1_654
H38B H29B 3.0628 no 1_654
H38B H32 3.3507 no 1_655
H38B H34 2.3223 no 1_654
H38C O1 3.3043 no 1_655
H38C O21 2.4176 no 1_655
H38C N3 3.5273 no 1_655
H38C H25 3.2446 no 2_766
H38C H32 3.1140 no 1_655
H38C H34 3.3383 no 1_654
H38C H3 2.7277 no 1_655
H39 O4 3.1953 no 2_766
H39 C12 3.5112 no 2_666
H39 C19 3.5334 no 2_666
H39 C20 3.5915 no 2_666
H39 C25 2.8111 no 2_666
H39 C34 2.8212 no 2_666
H39 C37 3.5426 no 2_666
H39 H25 2.8794 no 2_666
H39 H34 2.9012 no 2_666
H3 C31 3.3872 no 2_666
H3 C38 3.5621 no 1_455
H3 H22 3.1392 no 1_455
H3 H31 3.2401 no 2_666
H3 H38C 2.7277 no 1_455
H13 C9 3.3527 no 2_766
H13 C17 3.3716 no 2_766
H13 C30 3.4066 no 2_766
H13 C32 3.3499 no 2_766
H13 H30 3.5067 no 2_766
H13 H32 3.4116 no 2_766

loop_
_geom_hbond_atom_site_label_D
_geom_hbond_atom_site_label_H
_geom_hbond_atom_site_label_A
_geom_hbond_distance_DA
_geom_hbond_distance_DH
_geom_hbond_distance_HA
_geom_hbond_angle_DHA
_geom_hbond_publ_flag
N3 H3 O21 2.566(4) 0.885 1.771 148.3 no
N13 H13 O5 2.572(4) 0.837 1.819 148.8 no

loop_
_geom_torsion_atom_site_label_1
_geom_torsion_atom_site_label_2
_geom_torsion_atom_site_label_3
_geom_torsion_atom_site_label_4
_geom_torsion
_geom_torsion_publ_flag
O4 S2 N13 C23 -57.4(4) no
O4 S2 C19 C25 -176.2(2) no
O4 S2 C19 C35 4.8(3) no
O7 S2 N13 C23 173.5(3) no
O7 S2 C19 C25 -44.3(3) no
O7 S2 C19 C35 136.7(3) no
N13 S2 C19 C25 66.9(3) no
N13 S2 C19 C35 -112.1(3) no
C19 S2 N13 C23 58.6(3) no
O1 S11 N3 C18 -178.8(3) no
O1 S11 C24 C32 -47.7(3) no
O1 S11 C24 C33 131.0(3) no
O6 S11 N3 C18 -50.5(4) no
O6 S11 C24 C32 -179.1(3) no
O6 S11 C24 C33 -0.4(4) no
N3 S11 C24 C32 62.9(3) no
N3 S11 C24 C33 -118.4(3) no
C24 S11 N3 C18 66.8(4) no
S11 N3 C18 C9 -154.4(3) no
S11 N3 C18 C15 31.4(6) no
S2 N13 C23 C12 -154.0(3) no
S2 N13 C23 C16 28.7(6) no
C12 C9 C17 O21 178.5(4) no
C12 C9 C17 C10 0.9(6) no
C17 C9 C12 C20 -0.8(6) no
C17 C9 C12 C23 -179.9(3) no
C12 C9 C18 N3 -176.3(4) no
C12 C9 C18 C15 -1.9(6) no
C18 C9 C12 C20 179.6(4) no
C18 C9 C12 C23 0.5(6) no
C17 C9 C18 N3 4.1(6) no
C17 C9 C18 C15 178.4(4) no
C18 C9 C17 O21 -1.8(6) no
C18 C9 C17 C10 -179.4(4) no
C14 C10 C17 O21 -177.8(4) no
C14 C10 C17 C9 -0.1(6) no
C17 C10 C14 C20 -0.8(6) no
C17 C10 C14 C31 178.3(4) no
C14 C10 C39 C27 1.9(7) no
C39 C10 C14 C20 178.5(4) no
C39 C10 C14 C31 -2.4(6) no
C17 C10 C39 C27 -178.8(4) no
C39 C10 C17 O21 2.9(6) no
C39 C10 C17 C9 -179.4(4) no
C9 C12 C20 O5 178.5(4) no
C9 C12 C20 C14 -0.1(6) no
C9 C12 C23 N13 -177.6(4) no
C9 C12 C23 C16 -0.3(6) no
C20 C12 C23 N13 3.3(6) no
C20 C12 C23 C16 -179.4(4) no
C23 C12 C20 O5 -2.4(7) no
C23 C12 C20 C14 179.0(4) no
C10 C14 C20 O5 -177.7(4) no
C10 C14 C20 C12 1.0(6) no
C10 C14 C31 C28 1.6(7) no
C20 C14 C31 C28 -179.3(4) no
C31 C14 C20 O5 3.2(6) no
C31 C14 C20 C12 -178.1(4) no
C16 C15 C18 N3 177.6(4) no
C16 C15 C18 C9 3.3(7) no
C18 C15 C16 C23 -3.2(7) no
C15 C16 C23 N13 178.9(4) no
C15 C16 C23 C12 1.6(7) no
S2 C19 C25 C34 -179.5(2) no
S2 C19 C35 C36 179.7(2) no
C25 C19 C35 C36 0.7(5) no
C35 C19 C25 C34 -0.5(5) no
C26 C22 C33 C24 -1.1(6) no
C33 C22 C26 C30 3.3(6) no
C33 C22 C26 C38 -175.4(4) no
S11 C24 C32 C30 -179.5(3) no
S11 C24 C33 C22 179.7(3) no
C32 C24 C33 C22 -1.5(6) no
C33 C24 C32 C30 1.8(6) no
C19 C25 C34 C37 0.7(5) no
C22 C26 C30 C32 -3.1(6) no
C38 C26 C30 C32 175.7(4) no
C28 C27 C39 C10 -0.4(7) no
C39 C27 C28 C31 -0.4(7) no
C27 C28 C31 C14 -0.1(7) no
C26 C30 C32 C24 0.6(6) no
C25 C34 C37 C29 179.1(3) no
C25 C34 C37 C36 -1.2(5) no
C19 C35 C36 C37 -1.2(5) no
C35 C36 C37 C29 -178.8(3) no
C35 C36 C37 C34 1.5(5) no
